data_4342348
loop_
_publ_author_name
'Bhattacharya, Saurav'
'Bhattacharyya, Aninda J.'
'Natarajan, Srinivasan'

_publ_section_title
;
 High proton mobility, solvent induced single crystal to single crystal
 structural transformation, and related studies on a family of compounds
 formed from mn3 oxo-clusters.
;
_journal_issue 4
_journal_name_full 'Inorganic chemistry'
_journal_page_first 1254
_journal_page_last 1271
_journal_paper_doi 10.1021/ic5018517
_journal_volume 54
_journal_year 2015
_chemical_formula_sum 'C56 H54 Mn3 N4 O21 S3'
_chemical_formula_weight 1380.03
_chemical_name_common 'Manganese sulfonyldibenzoates'
_chemical_name_systematic
;
 ?
;
_space_group_IT_number 14
_symmetry_cell_setting monoclinic
_symmetry_space_group_name_Hall '-P 2yn'
_symmetry_space_group_name_H-M 'P 1 21/n 1'
_atom_sites_solution_hydrogens geom
_atom_sites_solution_primary direct
_atom_sites_solution_secondary difmap
_audit_creation_method SHELXL-97
_cell_angle_alpha 90.00
_cell_angle_beta 99.178(2)
_cell_angle_gamma 90.00
_cell_formula_units_Z 4
_cell_length_a 16.7094(3)
_cell_length_b 20.2857(4)
_cell_length_c 17.1936(3)
_cell_measurement_temperature 120(2)
_cell_volume 5753.36(19)
_computing_cell_refinement 'CrysAlisPro CCD (Oxford Diffraction, 2009)'
_computing_data_collection 'CrysAlisPro CCD (Oxford Diffraction, 2009)'
_computing_data_reduction 'CrysAlisPro RED (Oxford Diffraction, 2009)'
_computing_molecular_graphics 'Ortep-3 (Farrugia, 1997) and CAMERON (Watkin et al., 1993)'
_computing_publication_material 'WinGX (Farrugia, 1999)'
_computing_structure_refinement 'SHELXL-97 (Sheldrick, 1997)'
_computing_structure_solution 'SHELXL-97 (Sheldrick, 1997)'
_diffrn_ambient_temperature 120(2)
_diffrn_measured_fraction_theta_full 0.999
_diffrn_measured_fraction_theta_max 0.999
_diffrn_measurement_device_type 'Oxford Xcalibur,Eos(Nova) CCD detector'
_diffrn_measurement_method 'f\w scans'
_diffrn_radiation_monochromator graphite
_diffrn_radiation_source 'fine-focus sealed tube'
_diffrn_radiation_type MoK\a
_diffrn_radiation_wavelength 0.71073
_diffrn_reflns_av_R_equivalents 0.0341
_diffrn_reflns_av_sigmaI/netI 0.0472
_diffrn_reflns_limit_h_max 14
_diffrn_reflns_limit_h_min -20
_diffrn_reflns_limit_k_max 22
_diffrn_reflns_limit_k_min -25
_diffrn_reflns_limit_l_max 21
_diffrn_reflns_limit_l_min -19
_diffrn_reflns_number 25984
_diffrn_reflns_theta_full 26.00
_diffrn_reflns_theta_max 26.00
_diffrn_reflns_theta_min 2.40
_exptl_absorpt_coefficient_mu 0.841
_exptl_absorpt_correction_T_max 0.927
_exptl_absorpt_correction_T_min 0.868
_exptl_absorpt_correction_type multi-scan
_exptl_absorpt_process_details 'CrysAlis RED (Oxford Diffraction,2009)'
_exptl_crystal_colour Pale_Blue
_exptl_crystal_density_diffrn 1.593
_exptl_crystal_density_method 'not measured'
_exptl_crystal_description Block
_exptl_crystal_F_000 2836
_exptl_crystal_size_max 0.19
_exptl_crystal_size_mid 0.14
_exptl_crystal_size_min 0.09
_refine_diff_density_max 2.396
_refine_diff_density_min -0.836
_refine_diff_density_rms 0.106
_refine_ls_extinction_method none
_refine_ls_goodness_of_fit_ref 1.073
_refine_ls_hydrogen_treatment mixed
_refine_ls_matrix_type full
_refine_ls_number_parameters 760
_refine_ls_number_reflns 11288
_refine_ls_number_restraints 9
_refine_ls_restrained_S_all 1.086
_refine_ls_R_factor_all 0.0766
_refine_ls_R_factor_gt 0.0621
_refine_ls_shift/su_max 0.001
_refine_ls_shift/su_mean 0.000
_refine_ls_structure_factor_coef Fsqd
_refine_ls_weighting_details 'calc w=1/[\s^2^(Fo^2^)+(0.0999P)^2^+10.7947P] where P=(Fo^2^+2Fc^2^)/3'
_refine_ls_weighting_scheme calc
_refine_ls_wR_factor_gt 0.1762
_refine_ls_wR_factor_ref 0.1880
_reflns_number_gt 9121
_reflns_number_total 11288
_reflns_threshold_expression >2sigma(I)
_cod_data_source_file ic5018517_si_002.cif
_cod_data_source_block Compound_IIc
_cod_depositor_comments
;
The following automatic conversions were performed:

'_symmetry_cell_setting' value 'Monoclinic' changed to 'monoclinic'
according to
/usr/data/users/saulius/crontab/automatic-downloads/rss-feeds/ACS/lib/dictionaries/cif_core.dic
dictionary named 'cif_core.dic' version 2.4.2 from 2011-04-26.

Automatic conversion script
Id: cif_fix_values 3008 2015-01-20 13:52:24Z robertas 

 Adding full bibliography for 4342345--4342351.cif.
;
_cod_original_cell_volume 5753.36(18)
_cod_original_sg_symbol_H-M P2(1)/n
_cod_database_code 4342348

loop_
_symmetry_equiv_pos_as_xyz
'x, y, z'
'-x+1/2, y+1/2, -z+1/2'
'-x, -y, -z'
'x-1/2, -y-1/2, z-1/2'

loop_
_atom_site_label
_atom_site_type_symbol
_atom_site_fract_x
_atom_site_fract_y
_atom_site_fract_z
_atom_site_U_iso_or_equiv
_atom_site_adp_type
_atom_site_occupancy
_atom_site_symmetry_multiplicity
_atom_site_calc_flag
_atom_site_refinement_flags
Mn1 Mn 0.24957(3) 0.33421(3) 1.03614(3) 0.02092(16) Uani 1 1 d .
Mn2 Mn 0.44546(4) 0.37409(3) 1.13934(4) 0.02662(17) Uani 1 1 d .
Mn3 Mn 0.05220(4) 0.35504(3) 0.91695(3) 0.02531(17) Uani 1 1 d .
S1 S 0.22833(6) 0.72822(5) 0.95422(6) 0.0251(2) Uani 1 1 d .
S2 S 0.34295(8) 0.43047(6) 0.55568(7) 0.0355(3) Uani 1 1 d .
S3 S 0.04115(6) 0.48581(5) 1.39286(6) 0.0251(2) Uani 1 1 d .
N1 N 0.4216(3) 0.4478(3) 1.2331(3) 0.0553(13) Uani 1 1 d .
N2 N 0.6908(3) 0.3493(2) 1.2388(3) 0.0470(11) Uiso 1 1 d D
N3 N -0.1580(3) 0.3749(2) 0.7482(3) 0.0470(11) Uani 1 1 d .
N4 N 0.4740(3) 0.7033(4) 0.2307(4) 0.0776(18) Uani 1 1 d .
O1 O 0.3317(2) 0.75731(17) 0.5059(2) 0.0461(9) Uani 1 1 d .
O2 O -0.15713(18) 0.23383(17) 1.51927(18) 0.0362(7) Uani 1 1 d .
O3 O 0.32283(18) 0.41845(15) 1.07214(17) 0.0304(7) Uani 1 1 d .
O4 O 0.25116(19) 0.36620(18) 0.91521(18) 0.0375(8) Uani 1 1 d .
O5 O 0.24656(17) 0.80952(15) 1.33953(16) 0.0290(6) Uani 1 1 d .
O6 O 0.13857(18) 0.39339(17) 1.04128(18) 0.0350(7) Uani 1 1 d .
O7 O 0.5607(2) 0.3628(3) 1.1962(2) 0.0776(16) Uani 1 1 d D
O8 O 0.11598(19) 0.80824(18) 1.29913(19) 0.0398(8) Uani 1 1 d .
O9 O -0.03354(19) 0.19589(16) 1.5541(2) 0.0362(7) Uani 1 1 d .
O10 O 0.44038(18) 0.45800(16) 1.0600(2) 0.0387(8) Uani 1 1 d .
O11 O 0.13072(18) 0.38992(17) 0.84886(18) 0.0358(7) Uani 1 1 d .
O12 O -0.05224(19) 0.37470(17) 0.84216(19) 0.0378(8) Uani 1 1 d .
O13 O 0.44516(19) 0.75258(17) 0.5875(2) 0.0386(8) Uani 1 1 d .
O14 O 0.00892(19) 0.39609(19) 1.01387(18) 0.0413(8) Uani 1 1 d .
O15 O 0.15162(18) 0.72476(16) 0.90673(17) 0.0340(7) Uani 1 1 d .
O16 O 0.28917(18) 0.76819(15) 0.92893(17) 0.0312(7) Uani 1 1 d .
O17 O 0.4209(2) 0.40159(18) 0.5641(2) 0.0515(10) Uani 1 1 d .
O18 O 0.2845(3) 0.41394(17) 0.48892(19) 0.0463(9) Uani 1 1 d .
O19 O -0.02105(19) 0.53390(15) 1.38913(17) 0.0331(7) Uani 1 1 d .
O20 O 0.11831(19) 0.50004(16) 1.43597(18) 0.0344(7) Uani 1 1 d .
O21 O 0.3987(3) 0.6319(3) 0.2878(4) 0.0931(18) Uani 1 1 d .
C1 C 0.3662(3) 0.4626(2) 1.0484(2) 0.0286(9) Uani 1 1 d .
C2 C 0.3288(2) 0.5247(2) 1.0130(2) 0.0265(8) Uani 1 1 d .
C3 C 0.2478(3) 0.5348(2) 1.0073(3) 0.0317(9) Uani 1 1 d .
H3 H 0.2140 0.5008 1.0184 0.038 Uiso 1 1 calc R
C4 C 0.2157(3) 0.5966(2) 0.9848(3) 0.0307(9) Uani 1 1 d .
H4 H 0.1602 0.6038 0.9801 0.037 Uiso 1 1 calc R
C5 C 0.2662(2) 0.6469(2) 0.9696(2) 0.0250(8) Uani 1 1 d .
C6 C 0.3470(3) 0.6366(2) 0.9722(2) 0.0284(9) Uani 1 1 d .
H6 H 0.3806 0.6703 0.9599 0.034 Uiso 1 1 calc R
C7 C 0.3780(3) 0.5747(2) 0.9936(3) 0.0297(9) Uani 1 1 d .
H7 H 0.4330 0.5668 0.9948 0.036 Uiso 1 1 calc R
C8 C 0.2165(2) 0.75296(19) 1.0511(2) 0.0217(8) Uani 1 1 d .
C9 C 0.1408(2) 0.7584(2) 1.0701(2) 0.0266(8) Uani 1 1 d .
H9 H 0.0954 0.7508 1.0324 0.032 Uiso 1 1 calc R
C10 C 0.1323(2) 0.7755(2) 1.1467(2) 0.0246(8) Uani 1 1 d .
H10 H 0.0804 0.7801 1.1593 0.030 Uiso 1 1 calc R
C11 C 0.1978(2) 0.7858(2) 1.2041(2) 0.0241(8) Uani 1 1 d .
C12 C 0.2742(2) 0.7803(2) 1.1839(2) 0.0266(9) Uani 1 1 d .
H12 H 0.3197 0.7873 1.2217 0.032 Uiso 1 1 calc R
C13 C 0.2833(2) 0.7642(2) 1.1070(2) 0.0266(9) Uani 1 1 d .
H13 H 0.3349 0.7611 1.0936 0.032 Uiso 1 1 calc R
C14 C 0.1866(2) 0.8029(2) 1.2878(2) 0.0263(9) Uani 1 1 d .
C15 C 0.2054(3) 0.3825(2) 0.8548(2) 0.0277(9) Uani 1 1 d .
C16 C 0.2395(2) 0.3940(2) 0.7798(2) 0.0266(9) Uani 1 1 d .
C17 C 0.3196(3) 0.3829(3) 0.7780(3) 0.0424(12) Uani 1 1 d .
H17 H 0.3532 0.3686 0.8233 0.051 Uiso 1 1 calc R
C18 C 0.3512(3) 0.3925(3) 0.7099(3) 0.0451(13) Uani 1 1 d .
H18 H 0.4058 0.3843 0.7090 0.054 Uiso 1 1 calc R
C19 C 0.3021(3) 0.4143(2) 0.6429(3) 0.0316(10) Uani 1 1 d .
C20 C 0.2224(3) 0.4244(2) 0.6420(2) 0.0286(9) Uani 1 1 d .
H20 H 0.1892 0.4383 0.5963 0.034 Uiso 1 1 calc R
C21 C 0.1910(3) 0.4137(2) 0.7108(2) 0.0274(9) Uani 1 1 d .
H21 H 0.1358 0.4198 0.7106 0.033 Uiso 1 1 calc R
C22 C 0.3543(3) 0.5176(2) 0.5567(2) 0.0289(9) Uani 1 1 d .
C23 C 0.2942(3) 0.5567(2) 0.5183(2) 0.0303(9) Uani 1 1 d .
H23 H 0.2460 0.5380 0.4934 0.036 Uiso 1 1 calc R
C24 C 0.3052(2) 0.6237(2) 0.5165(2) 0.0289(9) Uani 1 1 d .
H24 H 0.2644 0.6501 0.4895 0.035 Uiso 1 1 calc R
C25 C 0.3749(2) 0.6526(2) 0.5537(2) 0.0249(8) Uani 1 1 d .
C26 C 0.4337(3) 0.6126(3) 0.5939(3) 0.0475(13) Uani 1 1 d .
H26 H 0.4809 0.6312 0.6209 0.057 Uiso 1 1 calc R
C27 C 0.4236(3) 0.5450(3) 0.5946(4) 0.0504(14) Uani 1 1 d .
H27 H 0.4644 0.5183 0.6210 0.060 Uiso 1 1 calc R
C28 C 0.3841(2) 0.7265(2) 0.5482(2) 0.0282(9) Uani 1 1 d .
C29 C 0.0720(3) 0.4044(2) 1.0611(2) 0.0288(9) Uani 1 1 d .
C30 C 0.0671(2) 0.4282(2) 1.1429(2) 0.0256(8) Uani 1 1 d .
C31 C -0.0052(3) 0.4529(3) 1.1594(3) 0.0347(10) Uani 1 1 d .
H31 H -0.0496 0.4564 1.1196 0.042 Uiso 1 1 calc R
C32 C -0.0116(3) 0.4724(2) 1.2355(3) 0.0336(10) Uani 1 1 d .
H32 H -0.0600 0.4903 1.2460 0.040 Uiso 1 1 calc R
C33 C 0.0520(2) 0.4656(2) 1.2947(2) 0.0238(8) Uani 1 1 d .
C34 C 0.1245(3) 0.4417(2) 1.2791(2) 0.0294(9) Uani 1 1 d .
H34 H 0.1686 0.4375 1.3194 0.035 Uiso 1 1 calc R
C35 C 0.1315(2) 0.4237(2) 1.2026(3) 0.0304(9) Uani 1 1 d .
H35 H 0.1810 0.4083 1.1917 0.036 Uiso 1 1 calc R
C36 C 0.0063(2) 0.4120(2) 1.4299(2) 0.0235(8) Uani 1 1 d .
C37 C 0.0600(2) 0.3668(2) 1.4701(2) 0.0257(8) Uani 1 1 d .
H37 H 0.1156 0.3744 1.4767 0.031 Uiso 1 1 calc R
C38 C 0.0301(2) 0.3106(2) 1.5000(2) 0.0271(9) Uani 1 1 d .
H38 H 0.0657 0.2804 1.5276 0.033 Uiso 1 1 calc R
C39 C -0.0515(2) 0.2987(2) 1.4893(2) 0.0267(9) Uani 1 1 d .
C40 C -0.1030(2) 0.3443(2) 1.4484(3) 0.0306(9) Uani 1 1 d .
H40 H -0.1585 0.3361 1.4403 0.037 Uiso 1 1 calc R
C41 C -0.0751(2) 0.4010(2) 1.4193(3) 0.0299(9) Uani 1 1 d .
H41 H -0.1110 0.4316 1.3928 0.036 Uiso 1 1 calc R
C42 C -0.0834(3) 0.2374(2) 1.5237(2) 0.0305(9) Uani 1 1 d .
C43 C 0.3942(4) 0.4705(3) 1.2841(4) 0.0566(15) Uani 1 1 d .
C44 C 0.3619(5) 0.4936(4) 1.3511(4) 0.077(2) Uani 1 1 d .
H44A H 0.3051 0.4834 1.3448 0.116 Uiso 1 1 calc R
H44B H 0.3692 0.5404 1.3559 0.116 Uiso 1 1 calc R
H44C H 0.3895 0.4724 1.3977 0.116 Uiso 1 1 calc R
C45 C 0.6377(6) 0.4538(4) 1.2025(6) 0.110(3) Uiso 1 1 d D
H45A H 0.6938 0.4651 1.2179 0.165 Uiso 1 1 calc R
H45B H 0.6055 0.4777 1.2344 0.165 Uiso 1 1 calc R
H45C H 0.6209 0.4651 1.1481 0.165 Uiso 1 1 calc R
C46 C 0.6263(4) 0.3785(3) 1.2138(4) 0.0686(18) Uiso 1 1 d D
C47 C 0.7696(6) 0.3777(6) 1.2552(8) 0.155(5) Uiso 1 1 d D
H47A H 0.8084 0.3441 1.2738 0.232 Uiso 1 1 calc R
H47B H 0.7704 0.4111 1.2949 0.232 Uiso 1 1 calc R
H47C H 0.7832 0.3970 1.2080 0.232 Uiso 1 1 calc R
C48 C 0.6795(6) 0.2778(4) 1.2527(7) 0.128(4) Uiso 1 1 d D
H48A H 0.7310 0.2580 1.2719 0.192 Uiso 1 1 calc R
H48B H 0.6561 0.2571 1.2042 0.192 Uiso 1 1 calc R
H48C H 0.6440 0.2723 1.2909 0.192 Uiso 1 1 calc R
C49 C -0.0305(4) 0.3381(3) 0.7144(3) 0.0544(15) Uani 1 1 d .
H49A H -0.0633 0.3332 0.6636 0.082 Uiso 1 1 calc R
H49B H -0.0083 0.2960 0.7322 0.082 Uiso 1 1 calc R
H49C H 0.0129 0.3683 0.7107 0.082 Uiso 1 1 calc R
C50 C -0.0819(3) 0.3643(3) 0.7724(3) 0.0439(12) Uani 1 1 d .
C51 C -0.2065(3) 0.3992(3) 0.8053(4) 0.0542(14) Uani 1 1 d .
H51A H -0.2616 0.4050 0.7800 0.081 Uiso 1 1 calc R
H51B H -0.1852 0.4407 0.8260 0.081 Uiso 1 1 calc R
H51C H -0.2048 0.3680 0.8474 0.081 Uiso 1 1 calc R
C52 C -0.1966(4) 0.3638(3) 0.6677(3) 0.0634(18) Uani 1 1 d .
H52A H -0.2531 0.3748 0.6625 0.095 Uiso 1 1 calc R
H52B H -0.1910 0.3183 0.6543 0.095 Uiso 1 1 calc R
H52C H -0.1713 0.3910 0.6328 0.095 Uiso 1 1 calc R
C53 C 0.4518(4) 0.7298(4) 0.3633(4) 0.073(2) Uani 1 1 d .
H53A H 0.4238 0.7106 0.4023 0.110 Uiso 1 1 calc R
H53B H 0.4301 0.7728 0.3494 0.110 Uiso 1 1 calc R
H53C H 0.5085 0.7335 0.3841 0.110 Uiso 1 1 calc R
C54 C 0.4410(4) 0.6860(5) 0.2901(4) 0.084(3) Uani 1 1 d .
C55 C 0.5178(5) 0.7637(4) 0.2324(4) 0.084(2) Uani 1 1 d .
H55A H 0.5384 0.7690 0.1837 0.126 Uiso 1 1 calc R
H55B H 0.5621 0.7630 0.2754 0.126 Uiso 1 1 calc R
H55C H 0.4823 0.7997 0.2391 0.126 Uiso 1 1 calc R
C56 C 0.4613(5) 0.6586(5) 0.1598(4) 0.094(3) Uani 1 1 d .
H56A H 0.4887 0.6765 0.1196 0.141 Uiso 1 1 calc R
H56B H 0.4044 0.6551 0.1401 0.141 Uiso 1 1 calc R
H56C H 0.4827 0.6157 0.1745 0.141 Uiso 1 1 calc R

loop_
_atom_site_aniso_label
_atom_site_aniso_U_11
_atom_site_aniso_U_22
_atom_site_aniso_U_33
_atom_site_aniso_U_23
_atom_site_aniso_U_13
_atom_site_aniso_U_12
Mn1 0.0188(3) 0.0219(3) 0.0215(3) 0.0004(2) 0.0017(2) -0.0001(2)
Mn2 0.0223(3) 0.0307(4) 0.0270(3) 0.0015(3) 0.0044(3) 0.0021(3)
Mn3 0.0244(3) 0.0292(4) 0.0224(3) -0.0003(2) 0.0040(2) -0.0017(2)
S1 0.0285(5) 0.0258(5) 0.0207(5) 0.0020(4) 0.0027(4) 0.0028(4)
S2 0.0512(7) 0.0247(6) 0.0356(6) 0.0022(4) 0.0223(5) 0.0017(5)
S3 0.0302(5) 0.0221(5) 0.0225(5) -0.0031(4) 0.0022(4) -0.0029(4)
N1 0.045(2) 0.077(4) 0.041(3) -0.023(2) -0.003(2) 0.011(2)
N3 0.051(3) 0.043(3) 0.039(2) 0.0119(19) -0.017(2) -0.009(2)
N4 0.052(3) 0.110(6) 0.067(4) 0.002(3) -0.001(3) 0.010(3)
O1 0.0416(19) 0.0325(19) 0.060(2) 0.0091(16) -0.0050(17) 0.0113(15)
O2 0.0302(16) 0.0402(19) 0.0387(18) 0.0026(14) 0.0068(14) -0.0116(14)
O3 0.0342(16) 0.0234(16) 0.0322(16) 0.0028(12) 0.0014(13) -0.0078(12)
O4 0.0332(16) 0.053(2) 0.0270(16) 0.0116(14) 0.0057(13) 0.0071(15)
O5 0.0298(15) 0.0327(17) 0.0245(14) -0.0044(12) 0.0039(12) -0.0027(13)
O6 0.0323(16) 0.0421(19) 0.0333(16) 0.0033(14) 0.0132(13) 0.0107(14)
O7 0.0276(19) 0.162(5) 0.041(2) -0.010(3) -0.0031(16) 0.023(2)
O8 0.0306(16) 0.050(2) 0.0412(18) -0.0173(15) 0.0133(14) -0.0073(15)
O9 0.0377(17) 0.0288(18) 0.0456(18) 0.0060(14) 0.0179(15) 0.0016(14)
O10 0.0282(16) 0.0320(18) 0.058(2) 0.0139(15) 0.0130(15) 0.0053(13)
O11 0.0265(15) 0.051(2) 0.0312(16) 0.0080(14) 0.0075(13) 0.0007(14)
O12 0.0347(17) 0.043(2) 0.0316(17) 0.0064(14) -0.0065(13) -0.0066(14)
O13 0.0309(16) 0.0334(18) 0.049(2) 0.0014(15) -0.0012(15) -0.0073(14)
O14 0.0324(17) 0.062(2) 0.0296(17) -0.0119(15) 0.0046(14) 0.0002(16)
O15 0.0335(16) 0.0411(19) 0.0249(15) 0.0003(13) -0.0032(13) 0.0079(14)
O16 0.0369(16) 0.0289(17) 0.0302(15) 0.0061(12) 0.0126(13) 0.0038(13)
O17 0.062(2) 0.038(2) 0.065(2) 0.0137(17) 0.042(2) 0.0156(18)
O18 0.081(3) 0.0311(19) 0.0303(17) -0.0078(14) 0.0190(17) -0.0161(18)
O19 0.0428(17) 0.0268(16) 0.0298(16) -0.0056(12) 0.0059(13) 0.0057(14)
O20 0.0357(16) 0.0339(18) 0.0309(16) -0.0032(13) -0.0023(13) -0.0117(14)
O21 0.072(3) 0.097(4) 0.105(4) -0.018(3) 0.000(3) -0.034(3)
C1 0.034(2) 0.027(2) 0.026(2) -0.0019(16) 0.0061(17) 0.0014(18)
C2 0.029(2) 0.024(2) 0.027(2) 0.0001(16) 0.0051(17) 0.0004(17)
C3 0.029(2) 0.026(2) 0.040(2) 0.0040(18) 0.0044(18) -0.0056(18)
C4 0.024(2) 0.031(2) 0.036(2) -0.0010(18) 0.0002(17) -0.0014(17)
C5 0.029(2) 0.024(2) 0.0209(19) -0.0013(15) 0.0009(16) 0.0030(17)
C6 0.031(2) 0.027(2) 0.029(2) 0.0011(17) 0.0087(18) 0.0001(17)
C7 0.027(2) 0.028(2) 0.035(2) 0.0028(18) 0.0071(18) 0.0000(17)
C8 0.0244(18) 0.0195(19) 0.0211(18) 0.0014(15) 0.0036(15) 0.0020(15)
C9 0.0225(19) 0.028(2) 0.027(2) 0.0019(16) -0.0012(16) 0.0000(16)
C10 0.0208(18) 0.023(2) 0.030(2) 0.0024(16) 0.0031(16) 0.0009(16)
C11 0.027(2) 0.022(2) 0.0241(19) 0.0015(15) 0.0056(16) 0.0015(16)
C12 0.0229(19) 0.030(2) 0.027(2) -0.0008(16) 0.0029(16) -0.0003(17)
C13 0.0208(19) 0.030(2) 0.029(2) 0.0004(17) 0.0052(16) 0.0022(16)
C14 0.027(2) 0.023(2) 0.030(2) -0.0050(16) 0.0078(17) -0.0032(17)
C15 0.030(2) 0.025(2) 0.029(2) -0.0002(16) 0.0081(18) -0.0025(17)
C16 0.027(2) 0.026(2) 0.028(2) 0.0037(16) 0.0059(17) -0.0005(17)
C17 0.029(2) 0.059(3) 0.040(3) 0.022(2) 0.009(2) 0.014(2)
C18 0.029(2) 0.061(4) 0.047(3) 0.022(3) 0.013(2) 0.017(2)
C19 0.042(2) 0.024(2) 0.033(2) 0.0038(17) 0.0162(19) 0.0034(19)
C20 0.034(2) 0.025(2) 0.025(2) -0.0001(16) 0.0018(17) -0.0035(18)
C21 0.028(2) 0.026(2) 0.028(2) -0.0007(16) 0.0043(17) -0.0002(17)
C22 0.035(2) 0.025(2) 0.028(2) 0.0021(16) 0.0103(18) -0.0037(18)
C23 0.028(2) 0.033(2) 0.028(2) -0.0019(17) -0.0004(17) -0.0016(18)
C24 0.024(2) 0.033(2) 0.027(2) 0.0035(17) -0.0032(16) 0.0009(17)
C25 0.0251(19) 0.029(2) 0.0209(19) 0.0037(15) 0.0038(16) 0.0037(17)
C26 0.035(3) 0.037(3) 0.063(3) 0.014(2) -0.017(2) -0.006(2)
C27 0.037(3) 0.036(3) 0.070(4) 0.020(3) -0.016(2) -0.001(2)
C28 0.027(2) 0.030(2) 0.029(2) 0.0030(17) 0.0089(17) 0.0017(18)
C29 0.034(2) 0.027(2) 0.026(2) 0.0017(17) 0.0084(18) 0.0018(18)
C30 0.0245(19) 0.023(2) 0.029(2) -0.0011(16) 0.0041(16) -0.0009(16)
C31 0.029(2) 0.050(3) 0.023(2) -0.0057(19) -0.0013(17) 0.008(2)
C32 0.024(2) 0.047(3) 0.030(2) -0.0065(19) 0.0037(17) 0.0092(19)
C33 0.027(2) 0.020(2) 0.0244(19) -0.0025(15) 0.0048(16) -0.0013(16)
C34 0.026(2) 0.033(2) 0.028(2) 0.0000(17) 0.0017(17) 0.0022(18)
C35 0.023(2) 0.033(2) 0.036(2) -0.0012(18) 0.0067(17) 0.0015(17)
C36 0.0272(19) 0.021(2) 0.0223(19) -0.0035(15) 0.0023(16) -0.0007(16)
C37 0.0222(19) 0.031(2) 0.0231(19) -0.0031(16) 0.0022(16) -0.0011(17)
C38 0.025(2) 0.032(2) 0.0237(19) 0.0016(16) 0.0037(16) 0.0007(17)
C39 0.026(2) 0.032(2) 0.0224(19) -0.0044(16) 0.0057(16) -0.0057(17)
C40 0.0221(19) 0.038(3) 0.031(2) -0.0028(18) 0.0005(17) -0.0056(18)
C41 0.024(2) 0.031(2) 0.032(2) 0.0011(17) -0.0023(17) 0.0000(17)
C42 0.036(2) 0.033(2) 0.025(2) -0.0051(17) 0.0118(18) -0.0067(19)
C43 0.049(3) 0.064(4) 0.053(3) -0.007(3) -0.005(3) 0.008(3)
C44 0.083(5) 0.093(6) 0.064(4) 0.001(4) 0.037(4) 0.003(4)
C49 0.072(4) 0.053(4) 0.041(3) -0.004(2) 0.016(3) -0.026(3)
C50 0.055(3) 0.035(3) 0.038(3) 0.014(2) -0.007(2) -0.019(2)
C51 0.048(3) 0.052(4) 0.057(3) 0.010(3) -0.009(3) 0.002(3)
C52 0.077(4) 0.055(4) 0.045(3) 0.010(3) -0.031(3) -0.017(3)
C53 0.060(4) 0.108(6) 0.052(4) -0.011(4) 0.012(3) 0.022(4)
C54 0.052(4) 0.138(8) 0.059(4) 0.000(5) 0.000(3) 0.035(5)
C55 0.083(5) 0.096(6) 0.067(5) 0.023(4) -0.006(4) -0.020(5)
C56 0.072(5) 0.147(8) 0.056(4) -0.031(5) -0.012(4) 0.037(5)

loop_
_atom_type_symbol
_atom_type_description
_atom_type_scat_dispersion_real
_atom_type_scat_dispersion_imag
_atom_type_scat_source
Mn Mn 0.3368 0.7283 'International Tables Vol C Tables 4.2.6.8 and 6.1.1.4'
S S 0.1246 0.1234 'International Tables Vol C Tables 4.2.6.8 and 6.1.1.4'
N N 0.0061 0.0033 'International Tables Vol C Tables 4.2.6.8 and 6.1.1.4'
O O 0.0106 0.0060 'International Tables Vol C Tables 4.2.6.8 and 6.1.1.4'
C C 0.0033 0.0016 'International Tables Vol C Tables 4.2.6.8 and 6.1.1.4'
H H 0.0000 0.0000 'International Tables Vol C Tables 4.2.6.8 and 6.1.1.4'

loop_
_geom_angle_atom_site_label_1
_geom_angle_atom_site_label_2
_geom_angle_atom_site_label_3
_geom_angle
_geom_angle_site_symmetry_1
_geom_angle_site_symmetry_3
O1 Mn1 O3 174.21(13) 2_546 .
O1 Mn1 O2 85.41(14) 2_546 4_665
O3 Mn1 O2 99.17(13) . 4_665
O1 Mn1 O4 89.93(14) 2_546 .
O3 Mn1 O4 86.83(13) . .
O2 Mn1 O4 86.72(12) 4_665 .
O1 Mn1 O5 94.70(13) 2_546 2_547
O3 Mn1 O5 88.50(11) . 2_547
O2 Mn1 O5 94.38(12) 4_665 2_547
O4 Mn1 O5 175.31(13) . 2_547
O1 Mn1 O6 85.27(14) 2_546 .
O3 Mn1 O6 89.98(12) . .
O2 Mn1 O6 170.37(13) 4_665 .
O4 Mn1 O6 90.82(12) . .
O5 Mn1 O6 88.83(11) 2_547 .
O7 Mn2 O8 100.99(18) . 2_547
O7 Mn2 O9 90.47(16) . 4_665
O8 Mn2 O9 94.10(14) 2_547 4_665
O7 Mn2 O10 109.24(18) . .
O8 Mn2 O10 148.31(12) 2_547 .
O9 Mn2 O10 94.88(13) 4_665 .
O7 Mn2 N1 89.60(18) . .
O8 Mn2 N1 84.55(18) 2_547 .
O9 Mn2 N1 178.64(17) 4_665 .
O10 Mn2 N1 86.38(17) . .
O7 Mn2 O3 163.87(19) . .
O8 Mn2 O3 91.92(11) 2_547 .
O9 Mn2 O3 98.27(12) 4_665 .
O10 Mn2 O3 56.72(11) . .
N1 Mn2 O3 81.98(14) . .
O7 Mn2 C1 136.13(19) . .
O8 Mn2 C1 120.34(13) 2_547 .
O9 Mn2 C1 99.92(13) 4_665 .
O10 Mn2 C1 28.01(12) . .
N1 Mn2 C1 80.96(16) . .
O3 Mn2 C1 28.91(12) . .
O11 Mn3 O12 97.81(13) . .
O11 Mn3 O13 107.99(14) . 2_546
O12 Mn3 O13 101.15(13) . 2_546
O11 Mn3 O14 131.37(15) . .
O12 Mn3 O14 93.14(14) . .
O13 Mn3 O14 116.05(14) 2_546 .
O11 Mn3 O6 92.68(12) . .
O12 Mn3 O6 142.90(13) . .
O13 Mn3 O6 109.22(12) 2_546 .
O14 Mn3 O6 54.69(11) . .
O15 S1 O16 118.72(19) . .
O15 S1 C5 108.1(2) . .
O16 S1 C5 108.74(19) . .
O15 S1 C8 109.28(18) . .
O16 S1 C8 108.46(19) . .
C5 S1 C8 102.30(18) . .
O17 S2 O18 119.2(2) . .
O17 S2 C19 108.0(2) . .
O18 S2 C19 109.3(2) . .
O17 S2 C22 108.4(2) . .
O18 S2 C22 107.5(2) . .
C19 S2 C22 103.3(2) . .
O20 S3 O19 119.0(2) . .
O20 S3 C36 108.13(19) . .
O19 S3 C36 108.56(19) . .
O20 S3 C33 108.86(19) . .
O19 S3 C33 107.53(19) . .
C36 S3 C33 103.74(19) . .
C43 N1 Mn2 159.9(5) . .
C46 N2 C47 126.8(7) . .
C46 N2 C48 113.2(6) . .
C47 N2 C48 120.0(7) . .
C50 N3 C52 123.2(6) . .
C50 N3 C51 117.7(5) . .
C52 N3 C51 119.1(5) . .
C54 N4 C55 120.2(8) . .
C54 N4 C56 117.2(8) . .
C55 N4 C56 122.6(7) . .
C28 O1 Mn1 160.4(4) . 2_556
C42 O2 Mn1 141.2(3) . 4_566
C1 O3 Mn1 143.8(3) . .
C1 O3 Mn2 86.1(2) . .
Mn1 O3 Mn2 104.43(12) . .
C15 O4 Mn1 141.4(3) . .
C14 O5 Mn1 128.5(3) . 2_557
C29 O6 Mn1 154.6(3) . .
C29 O6 Mn3 82.5(3) . .
Mn1 O6 Mn3 99.73(12) . .
C46 O7 Mn2 154.0(6) . .
C14 O8 Mn2 134.6(3) . 2_557
C42 O9 Mn2 125.1(3) . 4_566
C1 O10 Mn2 95.7(3) . .
C15 O11 Mn3 130.2(3) . .
C50 O12 Mn3 138.4(4) . .
C28 O13 Mn3 115.1(3) . 2_556
C29 O14 Mn3 102.2(3) . .
O10 C1 O3 120.7(4) . .
O10 C1 C2 118.5(4) . .
O3 C1 C2 120.5(4) . .
O10 C1 Mn2 56.3(2) . .
O3 C1 Mn2 65.0(2) . .
C2 C1 Mn2 165.5(3) . .
C3 C2 C7 119.8(4) . .
C3 C2 C1 120.3(4) . .
C7 C2 C1 119.6(4) . .
C2 C3 C4 119.4(4) . .
C5 C4 C3 120.1(4) . .
C6 C5 C4 121.0(4) . .
C6 C5 S1 118.5(3) . .
C4 C5 S1 120.3(3) . .
C5 C6 C7 118.3(4) . .
C2 C7 C6 121.3(4) . .
C9 C8 C13 120.1(4) . .
C9 C8 S1 119.6(3) . .
C13 C8 S1 120.3(3) . .
C8 C9 C10 119.2(4) . .
C11 C10 C9 121.9(4) . .
C10 C11 C12 118.2(4) . .
C10 C11 C14 120.8(4) . .
C12 C11 C14 121.0(4) . .
C11 C12 C13 120.2(4) . .
C8 C13 C12 120.4(4) . .
O8 C14 O5 124.4(4) . .
O8 C14 C11 115.8(4) . .
O5 C14 C11 119.9(3) . .
O4 C15 O11 125.6(4) . .
O4 C15 C16 119.5(4) . .
O11 C15 C16 114.9(4) . .
C17 C16 C21 118.0(4) . .
C17 C16 C15 120.0(4) . .
C21 C16 C15 121.9(4) . .
C16 C17 C18 120.6(4) . .
C17 C18 C19 120.1(4) . .
C20 C19 C18 121.0(4) . .
C20 C19 S2 118.4(3) . .
C18 C19 S2 120.6(3) . .
C19 C20 C21 118.4(4) . .
C16 C21 C20 121.9(4) . .
C27 C22 C23 120.1(4) . .
C27 C22 S2 119.6(4) . .
C23 C22 S2 120.3(3) . .
C22 C23 C24 119.7(4) . .
C25 C24 C23 121.4(4) . .
C24 C25 C26 118.0(4) . .
C24 C25 C28 118.9(4) . .
C26 C25 C28 123.1(4) . .
C25 C26 C27 120.9(5) . .
C22 C27 C26 119.9(5) . .
O1 C28 O13 123.6(4) . .
O1 C28 C25 118.4(4) . .
O13 C28 C25 118.0(4) . .
O14 C29 O6 120.4(4) . .
O14 C29 C30 119.4(4) . .
O6 C29 C30 120.2(4) . .
C35 C30 C31 118.8(4) . .
C35 C30 C29 121.8(4) . .
C31 C30 C29 119.4(4) . .
C30 C31 C32 120.1(4) . .
C33 C32 C31 120.5(4) . .
C32 C33 C34 120.1(4) . .
C32 C33 S3 120.2(3) . .
C34 C33 S3 119.7(3) . .
C33 C34 C35 119.2(4) . .
C30 C35 C34 121.2(4) . .
C41 C36 C37 120.8(4) . .
C41 C36 S3 118.1(3) . .
C37 C36 S3 121.0(3) . .
C38 C37 C36 119.2(4) . .
C39 C38 C37 120.6(4) . .
C38 C39 C40 118.6(4) . .
C38 C39 C42 119.9(4) . .
C40 C39 C42 121.5(4) . .
C41 C40 C39 122.0(4) . .
C36 C41 C40 118.7(4) . .
O2 C42 O9 125.9(4) . .
O2 C42 C39 116.1(4) . .
O9 C42 C39 118.0(4) . .
N1 C43 C44 175.0(8) . .
O7 C46 N2 134.8(7) . .
O7 C46 C45 112.0(6) . .
N2 C46 C45 113.2(6) . .
O12 C50 N3 120.3(6) . .
O12 C50 C49 121.0(5) . .
N3 C50 C49 118.7(5) . .
N4 C54 O21 120.3(8) . .
N4 C54 C53 119.1(9) . .
O21 C54 C53 120.5(7) . .

loop_
_geom_bond_atom_site_label_1
_geom_bond_atom_site_label_2
_geom_bond_distance
_geom_bond_site_symmetry_2
Mn1 O1 2.118(3) 2_546
Mn1 O3 2.135(3) .
Mn1 O2 2.136(3) 4_665
Mn1 O4 2.182(3) .
Mn1 O5 2.187(3) 2_547
Mn1 O6 2.223(3) .
Mn2 O7 2.029(4) .
Mn2 O8 2.075(3) 2_547
Mn2 O9 2.110(3) 4_665
Mn2 O10 2.174(3) .
Mn2 N1 2.280(5) .
Mn2 O3 2.364(3) .
Mn2 C1 2.601(4) .
Mn3 O11 2.021(3) .
Mn3 O12 2.035(3) .
Mn3 O13 2.081(3) 2_546
Mn3 O14 2.092(3) .
Mn3 O6 2.505(3) .
S1 O15 1.407(3) .
S1 O16 1.422(3) .
S1 C5 1.771(4) .
S1 C8 1.780(4) .
S2 O17 1.415(4) .
S2 O18 1.424(4) .
S2 C19 1.774(4) .
S2 C22 1.777(4) .
S3 O20 1.411(3) .
S3 O19 1.419(3) .
S3 C36 1.763(4) .
S3 C33 1.775(4) .
N1 C43 1.149(7) .
N2 C46 1.245(6) .
N2 C47 1.423(8) .
N2 C48 1.487(8) .
N3 C50 1.291(7) .
N3 C52 1.449(7) .
N3 C51 1.455(8) .
N4 C54 1.284(10) .
N4 C55 1.425(10) .
N4 C56 1.507(9) .
O1 C28 1.219(5) .
O1 Mn1 2.118(3) 2_556
O2 C42 1.225(5) .
O2 Mn1 2.136(3) 4_566
O3 C1 1.261(5) .
O4 C15 1.233(5) .
O5 C14 1.236(5) .
O5 Mn1 2.187(3) 2_557
O6 C29 1.235(5) .
O7 C46 1.135(6) .
O8 C14 1.232(5) .
O8 Mn2 2.075(3) 2_557
O9 C42 1.241(6) .
O9 Mn2 2.110(3) 4_566
O10 C1 1.228(5) .
O11 C15 1.244(5) .
O12 C50 1.240(6) .
O13 C28 1.248(5) .
O13 Mn3 2.081(3) 2_556
O14 C29 1.235(5) .
O21 C54 1.303(11) .
C1 C2 1.490(6) .
C2 C3 1.358(6) .
C2 C7 1.380(6) .
C3 C4 1.394(6) .
C4 C5 1.375(6) .
C5 C6 1.361(6) .
C6 C7 1.385(6) .
C8 C9 1.361(5) .
C8 C13 1.370(6) .
C9 C10 1.391(6) .
C10 C11 1.368(6) .
C11 C12 1.379(6) .
C11 C14 1.521(5) .
C12 C13 1.394(6) .
C15 C16 1.509(6) .
C16 C17 1.364(6) .
C16 C21 1.384(6) .
C17 C18 1.373(7) .
C18 C19 1.376(7) .
C19 C20 1.345(6) .
C20 C21 1.385(6) .
C22 C27 1.355(7) .
C22 C23 1.365(6) .
C23 C24 1.373(6) .
C24 C25 1.368(6) .
C25 C26 1.373(6) .
C25 C28 1.511(6) .
C26 C27 1.382(7) .
C29 C30 1.502(6) .
C30 C35 1.366(6) .
C30 C31 1.377(6) .
C31 C32 1.387(6) .
C32 C33 1.357(6) .
C33 C34 1.370(6) .
C34 C35 1.388(6) .
C36 C41 1.361(6) .
C36 C37 1.387(6) .
C37 C38 1.378(6) .
C38 C39 1.368(6) .
C39 C40 1.377(6) .
C39 C42 1.509(6) .
C40 C41 1.367(6) .
C43 C44 1.427(9) .
C45 C46 1.555(8) .
C49 C50 1.513(8) .
C53 C54 1.527(10) .
